data_2009549
loop_
_publ_author_name
'Mayo, S.C.'
'Brown, M.'
'Lloyd, V.K.'

_publ_section_title
;
 A zirconium polyhydride dimer, [Zr~2~H~4~(BH~4~)~4~(PMe~3~)~4~]
;
_journal_issue 3
_journal_name_full 'Acta Crystallographica Section C'
_journal_page_first 367
_journal_page_last 369
_journal_paper_doi 10.1107/S0108270193008042
_journal_volume 50
_journal_year 1994
_chemical_formula_sum 'C12 H56 B4 P4 Zr2'
_chemical_formula_weight 550.16
_space_group_crystal_system tetragonal
_space_group_IT_number 85
_space_group_name_Hall '-P 4a'
_space_group_name_H-M_alt 'P 4/n :2'
_atom_type_scat_source ' CRYSTALS (Watkin, Carruthers & Betteridge, 1985)'
_cell_angle_alpha 90
_cell_angle_beta 90
_cell_angle_gamma 90
_cell_formula_units_Z 2
_cell_length_a 13.516(7)
_cell_length_b 13.516(7)
_cell_length_c 10.353(5)
_cell_measurement_reflns_used 22
_cell_measurement_temperature 296
_cell_measurement_theta_max 15
_cell_measurement_theta_min 10.5
_cell_volume 1891.3(17)
_diffrn_measurement_device 'Stoe Stadi-4'
_diffrn_measurement_method 'learnt profile'
_diffrn_radiation_type MoK\a
_diffrn_radiation_wavelength 0.71073
_diffrn_reflns_av_R_equivalents 0.0214
_diffrn_reflns_limit_h_max 16
_diffrn_reflns_limit_h_min 0
_diffrn_reflns_limit_k_max 16
_diffrn_reflns_limit_k_min 0
_diffrn_reflns_limit_l_max 10
_diffrn_reflns_limit_l_min 0
_diffrn_reflns_number 2076
_diffrn_reflns_theta_max 25
_diffrn_standards_decay_% -15
_diffrn_standards_interval_time 60
_diffrn_standards_number 3
_exptl_absorpt_coefficient_mu 0.707
_exptl_absorpt_correction_T_max 0.6157
_exptl_absorpt_correction_T_min 0.5334
_exptl_absorpt_correction_type empirical
_exptl_crystal_colour 'deep green'
_exptl_crystal_density_diffrn 0.967
_exptl_crystal_description cuboid
_exptl_crystal_size_max 0.456
_exptl_crystal_size_mid 0.380
_exptl_crystal_size_min 0.380
_refine_diff_density_max 0.41
_refine_diff_density_min -0.45
_refine_ls_extinction_method none
_refine_ls_goodness_of_fit_obs 1.82
_refine_ls_number_parameters 65
_refine_ls_number_reflns 874
_refine_ls_R_factor_obs 0.062
_refine_ls_shift/esd_max 0.1
_refine_ls_structure_factor_coef F
_refine_ls_weighting_scheme ' Weights based on 3rd order Chebychev polynomial in F~c~'
_refine_ls_wR_factor_obs 0.054
_reflns_number_observed 874
_reflns_number_total 1674
_reflns_observed_criterion I>2\s(I)
_cod_data_source_file mu1053.cif
_cod_data_source_block mu1053_structure_1_of_1
_cod_original_cell_volume 1891.3
_cod_database_code 2009549

loop_
_space_group_symop_id
_space_group_symop_operation_xyz
1 x,y,z
2 -y+1/2,x,z
3 -x+1/2,-y+1/2,z
4 y,-x+1/2,z
5 -x,-y,-z
6 y+1/2,-x,-z
7 x+1/2,y+1/2,-z
8 -y,x+1/2,-z

loop_
_atom_site_label
_atom_site_fract_x
_atom_site_fract_y
_atom_site_fract_z
_atom_site_U_iso_or_equiv
Zr .7500 .2500 .14389(7) .0559
P .8791(2) .3992(2) .2049(2) .0790
C(1) .9030(10) .4170(10) .3740(10) .1045
C(2) .8434(9) .5227(8) .1490(10) .1172
C(3) 1.0011(9) .3810(10) .1340(10) .1174
B .6307(9) .3608(8) .2750(10) .0805
H(11) .885(5) .477(4) .455(4) ?
H(12) .968(3) .377(4) .397(5) ?
H(13) .857(4) .362(4) .431(4) ?
H(21) .890(4) .584(3) .171(6) ?
H(22) .844(5) .509(4) .0400(10) ?
H(23) .762(2) .544(4) .170(6) ?
H(31) 1.058(3) .433(4) .162(6) ?
H(32) 1.018(3) .317(2) .167(6) ?
H(33) .987(3) .389(5) .043(2) ?
H(100) .7410 .3580 .0010 ?
H(101) .5490(10) .338(3) .269(6) ?
H(102) .653(4) .374(4) .178(2) ?
H(103) .639(4) .438(2) .328(5) ?
H(104) .678(3) .303(2) .322(4) ?

loop_
_geom_angle_atom_site_label_1
_geom_angle_atom_site_label_2
_geom_angle_atom_site_label_3
_geom_angle_site_symmetry_1
_geom_angle_site_symmetry_3
_geom_angle
_geom_angle_publ_flag
P Zr P . 18_555 153.40(10) yes
B Zr B . 18_555 116.7(6) yes
Zr Zr P 17_555 . 103.32(5) yes
Zr Zr B 17_555 . 121.6(3) yes
Zr H(100) Zr . 17_555 91 yes

loop_
_geom_bond_atom_site_label_1
_geom_bond_atom_site_label_2
_geom_bond_site_symmetry_1
_geom_bond_site_symmetry_2
_geom_bond_distance
_geom_bond_publ_flag
Zr Zr . 17_555 2.9790(10) yes
Zr P . . 2.740(3) yes
Zr B . . 2.590(10) yes
P C(1) . . 1.800(10) yes
P C(3) . . 1.820(10) yes
Zr H(100) . . 2.08 yes
Zr H(100) 17_555 . 2.10 yes
Zr H(102) . . 2.16(5) yes
Zr H(104) . . 2.20(5) yes
P C(2) . . 1.830(10) yes
C(1) H(11) . . 1.188 no
C(1) H(12) . . 1.062 no
C(1) H(13) . . 1.125 no
C(2) H(21) . . 1.063 no
C(2) H(22) . . 1.146 no
C(2) H(23) . . 1.158 no
C(3) H(31) . . 1.083 no
C(3) H(32) . . .963 no
C(3) H(33) . . .969 no
B H(101) . . 1.144 no
B H(102) . . 1.063 no
B H(103) . . 1.183 no
B H(104) . . 1.126 no
